data_4068791
loop_
_publ_author_name
'Arrowsmith, Merle'
'Hill, Michael S.'
'Kociok-K\"ohn, Gabriele'

_publ_section_title
;
 Bis(imidazolin-2-ylidene-1-yl)borate Complexes of the Heavier Alkaline
 Earths: Synthesis and Studies of Catalytic Hydroamination
;
_journal_issue 6
_journal_name_full Organometallics
_journal_page_first 1730
_journal_paper_doi 10.1021/om8010933
_journal_volume 28
_journal_year 2009
_chemical_formula_moiety 'C56 H72 B2 Ca2 I2 N8 O2, C7 H8'
_chemical_formula_sum 'C63 H80 B2 Ca2 I2 N8 O2'
_chemical_formula_weight 1336.93
_chemical_name_systematic
;
 ?
;
_space_group_IT_number 2
_symmetry_cell_setting triclinic
_symmetry_space_group_name_Hall '-P 1'
_symmetry_space_group_name_H-M 'P -1'
_atom_sites_solution_hydrogens geom
_atom_sites_solution_primary direct
_atom_sites_solution_secondary difmap
_audit_creation_method SHELXL-97
_cell_angle_alpha 88.9100(10)
_cell_angle_beta 84.7710(10)
_cell_angle_gamma 65.664(2)
_cell_formula_units_Z 2
_cell_length_a 12.7284(4)
_cell_length_b 15.4087(6)
_cell_length_c 18.6707(8)
_cell_measurement_reflns_used 46267
_cell_measurement_temperature 150(2)
_cell_measurement_theta_max 25.028
_cell_measurement_theta_min 2.910
_cell_volume 3321.9(2)
_computing_cell_refinement 'HKL Scalepack (Otwinski & Minor, 1997)'
_computing_data_collection 'Collect (Nonius BV, 1997-2000)'
_computing_data_reduction
;
 DENZO-SCALEPACK Z. Otwinowski and W. Minor, " 
 Processing of X-ray Diffraction Data Collected in Oscillation Mode ", 
 Methods in Enzymology, Volume 276: Macromolecular Crystallography, 
 part A, p.307-326, 1997,C.W. Carter, Jr. & R. M. Sweet, Eds., Academic Press.
;
_computing_molecular_graphics 'ORTEP3 for Windows - Farrugia, L. J. J. Appl. Crystallogr. 1997, 30, 565'
_computing_publication_material
;
 'WinGX publication routines, Farrugia, 
 L. J., J. Appl. Crystallogr., 1999, 32, 837-838
;
_computing_structure_refinement
;
 SHELXL97 -Program for Crystal Structure Analysis (Release 97-2). 
 Sheldrick, G.M., Instit\"ut f\"ur Anorganische Chemie der Universit\"at, 
 Tammanstrasse 4, D-3400 G\"ottingen, Germany, 1998 
;
_computing_structure_solution
; 
 SHELXS97 - Programs for Crystal Structure Solution (Release 97-2). 
 G. M. Sheldrick, Instit\"ut f\"ur Anorganische Chemie der Universit\"at, 
 Tammanstrasse 4, D-3400 G\"ottingen, Germany, 1998. 
;
_diffrn_ambient_temperature 150(2)
_diffrn_measured_fraction_theta_full 0.979
_diffrn_measured_fraction_theta_max 0.979
_diffrn_measurement_device_type 'Nonius Kappa CCD'
_diffrn_measurement_method '203 1.4 degree images with \w scans'
_diffrn_radiation_monochromator graphite
_diffrn_radiation_source 'fine-focus sealed tube'
_diffrn_radiation_type MoK\a
_diffrn_radiation_wavelength 0.71073
_diffrn_reflns_av_R_equivalents 0.1265
_diffrn_reflns_av_sigmaI/netI 0.1224
_diffrn_reflns_limit_h_max 15
_diffrn_reflns_limit_h_min -15
_diffrn_reflns_limit_k_max 18
_diffrn_reflns_limit_k_min -17
_diffrn_reflns_limit_l_max 22
_diffrn_reflns_limit_l_min -22
_diffrn_reflns_number 30202
_diffrn_reflns_theta_full 24.94
_diffrn_reflns_theta_max 24.94
_diffrn_reflns_theta_min 3.67
_diffrn_standards_decay_% 0
_diffrn_standards_number 0
_exptl_absorpt_coefficient_mu 1.147
_exptl_absorpt_correction_T_max 0.9449
_exptl_absorpt_correction_T_min 0.7625
_exptl_absorpt_correction_type multi-scan
_exptl_absorpt_process_details
;
 multi-scan from symmetry-related measurements 
 Sortav (Blessing 1995)
;
_exptl_crystal_colour colourless
_exptl_crystal_density_diffrn 1.337
_exptl_crystal_density_method 'not measured'
_exptl_crystal_description plate
_exptl_crystal_F_000 1372
_exptl_crystal_size_max 0.25
_exptl_crystal_size_mid 0.10
_exptl_crystal_size_min 0.05
_refine_diff_density_max 2.595
_refine_diff_density_min -0.972
_refine_diff_density_rms 0.165
_refine_ls_extinction_method none
_refine_ls_goodness_of_fit_ref 1.080
_refine_ls_hydrogen_treatment constr
_refine_ls_matrix_type full
_refine_ls_number_parameters 725
_refine_ls_number_reflns 11375
_refine_ls_number_restraints 0
_refine_ls_restrained_S_all 1.080
_refine_ls_R_factor_all 0.1665
_refine_ls_R_factor_gt 0.1107
_refine_ls_shift/su_max 0.001
_refine_ls_shift/su_mean 0.000
_refine_ls_structure_factor_coef Fsqd
_refine_ls_weighting_details 'calc w=1/[\s^2^(Fo^2^)+(0.0858P)^2^+59.4968P] where P=(Fo^2^+2Fc^2^)/3'
_refine_ls_weighting_scheme calc
_refine_ls_wR_factor_gt 0.2617
_refine_ls_wR_factor_ref 0.2925
_reflns_number_gt 7054
_reflns_number_total 11375
_reflns_threshold_expression >2sigma(I)
_cod_data_source_file om8010933_si_002.cif
_cod_data_source_block k08msh71
_cod_database_code 4068791

loop_
_symmetry_equiv_pos_as_xyz
'x, y, z'
'-x, -y, -z'

loop_
_atom_site_label
_atom_site_type_symbol
_atom_site_fract_x
_atom_site_fract_y
_atom_site_fract_z
_atom_site_U_iso_or_equiv
_atom_site_adp_type
_atom_site_occupancy
_atom_site_symmetry_multiplicity
_atom_site_calc_flag
_atom_site_refinement_flags
Ca1 Ca -0.0143(2) 0.65144(18) 0.47329(15) 0.0358(6) Uani 1 1 d .
I1 I 0.18139(8) 0.45044(7) 0.48601(6) 0.0533(3) Uani 1 1 d .
O1 O -0.0120(9) 0.6433(7) 0.3498(6) 0.054(3) Uani 1 1 d .
N1 N 0.0628(9) 0.8068(7) 0.5393(6) 0.035(2) Uani 1 1 d .
N2 N 0.1704(9) 0.7909(8) 0.4408(6) 0.039(3) Uani 1 1 d .
N3 N -0.1511(10) 0.8416(8) 0.5708(6) 0.039(3) Uani 1 1 d .
N4 N -0.2915(9) 0.8705(8) 0.5075(6) 0.040(3) Uani 1 1 d .
B1 B -0.0281(15) 0.7924(12) 0.5963(9) 0.047(4) Uani 1 1 d .
H1A H -0.0076 0.7235 0.6022 0.057 Uiso 1 1 calc R
H1B H -0.0264 0.8199 0.6434 0.057 Uiso 1 1 calc R
C1 C 0.0973(11) 0.7567(9) 0.4760(8) 0.036(3) Uani 1 1 d .
C2 C 0.1786(12) 0.8603(10) 0.4816(9) 0.051(4) Uani 1 1 d .
H2 H 0.2239 0.8950 0.4684 0.061 Uiso 1 1 calc R
C3 C 0.1119(12) 0.8709(10) 0.5432(9) 0.047(4) Uani 1 1 d .
H3 H 0.1008 0.9140 0.5818 0.057 Uiso 1 1 calc R
C4 C -0.1822(11) 0.8098(9) 0.5133(8) 0.041(3) Uani 1 1 d .
C5 C -0.2407(13) 0.9194(11) 0.6017(9) 0.051(4) Uani 1 1 d .
H5 H -0.2404 0.9542 0.6431 0.061 Uiso 1 1 calc R
C6 C -0.3314(13) 0.9373(10) 0.5610(9) 0.049(4) Uani 1 1 d .
H6 H -0.4071 0.9867 0.5688 0.059 Uiso 1 1 calc R
C21 C 0.2217(12) 0.7630(10) 0.3691(8) 0.045(3) Uani 1 1 d .
C22 C 0.3246(12) 0.6775(10) 0.3575(8) 0.045(3) Uani 1 1 d .
C23 C 0.3791(13) 0.6189(10) 0.4194(8) 0.047(3) Uani 1 1 d .
H23A H 0.3731 0.6610 0.4597 0.071 Uiso 1 1 calc R
H23B H 0.4609 0.5792 0.4050 0.071 Uiso 1 1 calc R
H23C H 0.3392 0.5781 0.4340 0.071 Uiso 1 1 calc R
C24 C 0.3705(11) 0.6516(9) 0.2860(7) 0.039(3) Uani 1 1 d .
H24 H 0.4413 0.5968 0.2773 0.047 Uiso 1 1 calc R
C25 C 0.3178(14) 0.7018(11) 0.2274(9) 0.055(4) Uani 1 1 d .
C26 C 0.3674(15) 0.6708(12) 0.1512(8) 0.057(4) Uani 1 1 d .
H26A H 0.3859 0.7208 0.1275 0.086 Uiso 1 1 calc R
H26B H 0.3106 0.6596 0.1251 0.086 Uiso 1 1 calc R
H26C H 0.4380 0.6119 0.1514 0.086 Uiso 1 1 calc R
C27 C 0.2188(12) 0.7866(10) 0.2415(8) 0.046(3) Uani 1 1 d .
H27 H 0.1836 0.8239 0.2022 0.055 Uiso 1 1 calc R
C28 C 0.1703(12) 0.8181(10) 0.3104(8) 0.043(3) Uani 1 1 d .
C29 C 0.0602(13) 0.9070(11) 0.3243(10) 0.059(4) Uani 1 1 d .
H29A H 0.0112 0.8964 0.3639 0.088 Uiso 1 1 calc R
H29B H 0.0187 0.9226 0.2808 0.088 Uiso 1 1 calc R
H29C H 0.0791 0.9600 0.3370 0.088 Uiso 1 1 calc R
C31 C 0.0877(17) 0.617(2) 0.2965(11) 0.098(8) Uani 1 1 d .
H31A H 0.1273 0.5474 0.2888 0.118 Uiso 1 1 calc R
H31B H 0.1438 0.6416 0.3107 0.118 Uiso 1 1 calc R
C32 C 0.029(4) 0.668(4) 0.2283(13) 0.18(2) Uani 1 1 d .
H32A H 0.0544 0.7192 0.2139 0.213 Uiso 1 1 calc R
H32B H 0.0505 0.6219 0.1877 0.213 Uiso 1 1 calc R
C33 C -0.076(4) 0.702(4) 0.245(2) 0.27(4) Uani 1 1 d .
H33A H -0.1118 0.6762 0.2103 0.326 Uiso 1 1 calc R
H33B H -0.1074 0.7718 0.2382 0.326 Uiso 1 1 calc R
C34 C -0.110(2) 0.685(2) 0.3126(16) 0.130(11) Uani 1 1 d .
H34A H -0.1499 0.6414 0.3112 0.156 Uiso 1 1 calc R
H34B H -0.1651 0.7452 0.3369 0.156 Uiso 1 1 calc R
C41 C -0.3610(11) 0.8684(9) 0.4493(8) 0.039(3) Uani 1 1 d .
C42 C -0.3420(13) 0.9110(10) 0.3834(9) 0.049(4) Uani 1 1 d .
C43 C -0.2613(16) 0.9585(13) 0.3746(10) 0.065(5) Uani 1 1 d .
H43A H -0.2356 0.9644 0.4214 0.098 Uiso 1 1 calc R
H43B H -0.3011 1.0220 0.3549 0.098 Uiso 1 1 calc R
H43C H -0.1941 0.9204 0.3416 0.098 Uiso 1 1 calc R
C44 C -0.4081(13) 0.9078(11) 0.3283(8) 0.049(4) Uani 1 1 d .
H44 H -0.4012 0.9382 0.2845 0.058 Uiso 1 1 calc R
C45 C -0.4826(12) 0.8633(10) 0.3340(8) 0.043(3) Uani 1 1 d .
C46 C -0.5544(14) 0.8631(12) 0.2733(9) 0.058(4) Uani 1 1 d .
H46A H -0.5644 0.9175 0.2423 0.087 Uiso 1 1 calc R
H46B H -0.6304 0.8678 0.2935 0.087 Uiso 1 1 calc R
H46C H -0.5147 0.8038 0.2449 0.087 Uiso 1 1 calc R
C47 C -0.4943(12) 0.8219(10) 0.4000(8) 0.044(3) Uani 1 1 d .
H47 H -0.5445 0.7901 0.4051 0.052 Uiso 1 1 calc R
C48 C -0.4354(11) 0.8255(9) 0.4584(8) 0.041(3) Uani 1 1 d .
C49 C -0.4572(14) 0.7879(12) 0.5310(9) 0.056(4) Uani 1 1 d .
H49A H -0.5199 0.7668 0.5295 0.083 Uiso 1 1 calc R
H49B H -0.4794 0.8385 0.5676 0.083 Uiso 1 1 calc R
H49C H -0.3866 0.7341 0.5429 0.083 Uiso 1 1 calc R
Ca2 Ca 0.1320(2) 0.34824(17) 0.01823(15) 0.0347(6) Uani 1 1 d .
I2 I 0.12774(8) 0.55129(6) 0.01908(6) 0.0480(3) Uani 1 1 d .
O2 O 0.0898(8) 0.3516(8) 0.1410(5) 0.050(3) Uani 1 1 d .
N5 N 0.3794(9) 0.1931(7) -0.0557(6) 0.034(2) Uani 1 1 d .
N6 N 0.4538(9) 0.2137(8) 0.0389(6) 0.039(3) Uani 1 1 d .
N7 N 0.2091(10) 0.1539(8) -0.0763(7) 0.042(3) Uani 1 1 d .
N8 N 0.0844(9) 0.1278(7) -0.0046(6) 0.036(2) Uani 1 1 d .
B2 B 0.2892(15) 0.2038(12) -0.1066(8) 0.041(4) Uani 1 1 d .
H2A H 0.3280 0.1750 -0.1540 0.049 Uiso 1 1 calc R
H2B H 0.2413 0.2723 -0.1134 0.049 Uiso 1 1 calc R
C7 C 0.3525(11) 0.2461(9) 0.0065(8) 0.039(3) Uani 1 1 d .
C8 C 0.5419(12) 0.1415(11) -0.0012(9) 0.052(4) Uani 1 1 d .
H8 H 0.6192 0.1065 0.0104 0.063 Uiso 1 1 calc R
C9 C 0.4944(12) 0.1317(10) -0.0598(9) 0.048(4) Uani 1 1 d .
H9 H 0.5345 0.0884 -0.0986 0.058 Uiso 1 1 calc R
C10 C 0.1342(11) 0.1907(9) -0.0175(7) 0.037(3) Uani 1 1 d .
C11 C 0.2027(13) 0.0732(10) -0.1010(8) 0.048(4) Uani 1 1 d .
H11 H 0.2457 0.0358 -0.1422 0.057 Uiso 1 1 calc R
C12 C 0.1238(13) 0.0567(10) -0.0558(9) 0.049(4) Uani 1 1 d .
H12 H 0.1004 0.0059 -0.0591 0.059 Uiso 1 1 calc R
C51 C 0.1659(18) 0.352(2) 0.1920(12) 0.118(11) Uani 1 1 d .
H51A H 0.1725 0.4138 0.1914 0.141 Uiso 1 1 calc R
H51B H 0.2440 0.3008 0.1798 0.141 Uiso 1 1 calc R
C52 C 0.120(2) 0.337(2) 0.2630(12) 0.109(9) Uani 1 1 d .
H52A H 0.1385 0.3706 0.3009 0.130 Uiso 1 1 calc R
H52B H 0.1494 0.2680 0.2740 0.130 Uiso 1 1 calc R
C53 C -0.0106(17) 0.379(2) 0.2553(12) 0.119(11) Uani 1 1 d .
H53A H -0.0480 0.3431 0.2839 0.143 Uiso 1 1 calc R
H53B H -0.0473 0.4466 0.2718 0.143 Uiso 1 1 calc R
C54 C -0.0219(16) 0.372(2) 0.1783(10) 0.097(8) Uani 1 1 d .
H54A H -0.0461 0.3196 0.1693 0.117 Uiso 1 1 calc R
H54B H -0.0807 0.4319 0.1616 0.117 Uiso 1 1 calc R
C61 C 0.4604(11) 0.2507(9) 0.1071(8) 0.039(3) Uani 1 1 d .
C62 C 0.4630(11) 0.3387(10) 0.1127(8) 0.040(3) Uani 1 1 d .
C63 C 0.4723(13) 0.3943(11) 0.0445(8) 0.049(4) Uani 1 1 d .
H63A H 0.3981 0.4200 0.0234 0.074 Uiso 1 1 calc R
H63B H 0.5328 0.3515 0.0096 0.074 Uiso 1 1 calc R
H63C H 0.4921 0.4468 0.0574 0.074 Uiso 1 1 calc R
C64 C 0.4588(12) 0.3776(10) 0.1798(8) 0.042(3) Uani 1 1 d .
H64 H 0.4601 0.4385 0.1832 0.051 Uiso 1 1 calc R
C65 C 0.4526(13) 0.3283(12) 0.2422(9) 0.052(4) Uani 1 1 d .
C66 C 0.4428(16) 0.3708(13) 0.3153(9) 0.063(4) Uani 1 1 d .
H66A H 0.3668 0.3827 0.3401 0.094 Uiso 1 1 calc R
H66B H 0.4517 0.4309 0.3104 0.094 Uiso 1 1 calc R
H66C H 0.5037 0.3264 0.3431 0.094 Uiso 1 1 calc R
C67 C 0.4543(14) 0.2384(12) 0.2360(8) 0.052(4) Uani 1 1 d .
H67 H 0.4532 0.2040 0.2785 0.063 Uiso 1 1 calc R
C68 C 0.4575(12) 0.1962(10) 0.1699(9) 0.046(4) Uani 1 1 d .
C69 C 0.4529(17) 0.1002(12) 0.1634(11) 0.067(5) Uani 1 1 d .
H69A H 0.4187 0.0860 0.2088 0.101 Uiso 1 1 calc R
H69B H 0.5315 0.0510 0.1526 0.101 Uiso 1 1 calc R
H69C H 0.4055 0.1014 0.1245 0.101 Uiso 1 1 calc R
C81 C 0.0040(11) 0.1335(9) 0.0573(8) 0.037(3) Uani 1 1 d .
C82 C 0.0525(14) 0.1003(11) 0.1225(9) 0.054(4) Uani 1 1 d .
C83 C 0.1812(15) 0.0563(15) 0.1265(10) 0.073(6) Uani 1 1 d .
H83A H 0.2186 0.0121 0.0856 0.110 Uiso 1 1 calc R
H83B H 0.1992 0.0217 0.1715 0.110 Uiso 1 1 calc R
H83C H 0.2098 0.1065 0.1249 0.110 Uiso 1 1 calc R
C84 C -0.0244(15) 0.1071(12) 0.1828(10) 0.061(4) Uani 1 1 d .
H84 H 0.0064 0.0834 0.2271 0.073 Uiso 1 1 calc R
C85 C -0.1432(14) 0.1468(10) 0.1808(9) 0.050(4) Uani 1 1 d .
C86 C -0.2226(18) 0.1516(13) 0.2456(10) 0.076(6) Uani 1 1 d .
H86A H -0.2259 0.0896 0.2525 0.115 Uiso 1 1 calc R
H86B H -0.3003 0.2002 0.2391 0.115 Uiso 1 1 calc R
H86C H -0.1940 0.1684 0.2879 0.115 Uiso 1 1 calc R
C87 C -0.1857(12) 0.1797(9) 0.1152(8) 0.043(3) Uani 1 1 d .
H87 H -0.2670 0.2079 0.1124 0.051 Uiso 1 1 calc R
C88 C -0.1137(12) 0.1729(9) 0.0541(8) 0.040(3) Uani 1 1 d .
C89 C -0.1628(15) 0.2042(11) -0.0182(10) 0.060(4) Uani 1 1 d .
H89A H -0.1469 0.2585 -0.0351 0.090 Uiso 1 1 calc R
H89B H -0.2466 0.2229 -0.0126 0.090 Uiso 1 1 calc R
H89C H -0.1265 0.1513 -0.0532 0.090 Uiso 1 1 calc R
C91 C 0.6896(14) 0.4635(11) 0.3092(9) 0.056(4) Uani 1 1 d .
C92 C 0.6834(14) 0.5550(14) 0.3104(10) 0.065(5) Uani 1 1 d .
H92 H 0.6856 0.5823 0.3551 0.078 Uiso 1 1 calc R
C93 C 0.6742(13) 0.6089(11) 0.2484(10) 0.055(4) Uani 1 1 d .
H93 H 0.6680 0.6724 0.2510 0.066 Uiso 1 1 calc R
C94 C 0.6743(15) 0.5682(13) 0.1836(11) 0.064(5) Uani 1 1 d .
H94 H 0.6698 0.6037 0.1410 0.077 Uiso 1 1 calc R
C95 C 0.6805(13) 0.4778(14) 0.1791(9) 0.060(4) Uani 1 1 d .
H95 H 0.6797 0.4509 0.1339 0.073 Uiso 1 1 calc R
C96 C 0.6881(13) 0.4258(11) 0.2413(10) 0.054(4) Uani 1 1 d .
H96 H 0.6925 0.3629 0.2381 0.065 Uiso 1 1 calc R
C97 C 0.7008(16) 0.4075(13) 0.3746(10) 0.066(5) Uani 1 1 d .
H97A H 0.7631 0.4100 0.4005 0.099 Uiso 1 1 calc R
H97B H 0.7189 0.3413 0.3616 0.099 Uiso 1 1 calc R
H97C H 0.6278 0.4339 0.4054 0.099 Uiso 1 1 calc R

loop_
_atom_site_aniso_label
_atom_site_aniso_U_11
_atom_site_aniso_U_22
_atom_site_aniso_U_33
_atom_site_aniso_U_23
_atom_site_aniso_U_13
_atom_site_aniso_U_12
Ca1 0.0314(13) 0.0292(13) 0.0424(16) -0.0002(11) -0.0016(11) -0.0084(11)
I1 0.0333(5) 0.0388(5) 0.0842(8) 0.0078(5) -0.0029(5) -0.0121(4)
O1 0.054(6) 0.053(6) 0.051(7) 0.003(5) -0.006(5) -0.017(5)
N1 0.027(5) 0.029(5) 0.048(7) -0.007(5) -0.004(5) -0.010(4)
N2 0.031(6) 0.041(6) 0.046(7) 0.000(5) 0.001(5) -0.016(5)
N3 0.041(6) 0.041(6) 0.030(6) 0.001(5) 0.000(5) -0.014(5)
N4 0.035(6) 0.038(6) 0.048(7) 0.002(5) -0.003(5) -0.014(5)
B1 0.049(10) 0.042(9) 0.040(10) 0.002(7) -0.008(7) -0.008(8)
C1 0.032(7) 0.027(6) 0.049(8) 0.009(6) -0.004(6) -0.012(5)
C2 0.035(7) 0.040(8) 0.081(12) -0.013(7) 0.004(8) -0.020(6)
C3 0.038(8) 0.041(8) 0.059(10) -0.013(7) -0.003(7) -0.012(6)
C4 0.030(7) 0.034(7) 0.060(10) 0.005(6) -0.004(6) -0.013(6)
C5 0.044(8) 0.046(8) 0.050(9) -0.007(7) 0.009(7) -0.009(7)
C6 0.046(8) 0.036(8) 0.057(10) -0.001(7) 0.001(7) -0.012(7)
C21 0.038(7) 0.040(8) 0.055(9) -0.008(7) 0.010(7) -0.017(6)
C22 0.040(8) 0.046(8) 0.049(9) 0.015(7) -0.011(7) -0.018(7)
C23 0.050(8) 0.046(8) 0.042(8) -0.006(6) 0.007(7) -0.018(7)
C24 0.028(6) 0.036(7) 0.044(8) -0.005(6) 0.001(6) -0.004(6)
C25 0.054(9) 0.052(9) 0.048(9) 0.016(7) 0.003(7) -0.012(8)
C26 0.058(10) 0.062(10) 0.045(9) -0.004(7) -0.005(7) -0.016(8)
C27 0.044(8) 0.040(8) 0.049(9) 0.011(7) -0.002(7) -0.013(7)
C28 0.036(7) 0.037(7) 0.057(10) -0.001(7) -0.010(7) -0.017(6)
C29 0.043(8) 0.039(8) 0.075(12) 0.017(8) -0.002(8) 0.000(7)
C31 0.054(11) 0.17(2) 0.065(14) -0.007(14) 0.000(10) -0.037(14)
C32 0.29(5) 0.33(6) 0.031(13) 0.02(2) -0.04(2) -0.26(5)
C33 0.17(4) 0.36(8) 0.08(3) 0.03(3) -0.03(3) 0.09(5)
C34 0.079(16) 0.18(3) 0.10(2) -0.003(19) -0.053(15) -0.021(18)
C41 0.030(7) 0.031(7) 0.049(8) 0.003(6) 0.000(6) -0.006(6)
C42 0.044(8) 0.041(8) 0.065(10) 0.014(7) -0.001(7) -0.020(7)
C43 0.079(12) 0.073(12) 0.067(12) 0.020(9) -0.020(9) -0.051(10)
C44 0.049(8) 0.058(9) 0.041(9) 0.007(7) -0.001(7) -0.024(7)
C45 0.040(7) 0.034(7) 0.047(9) -0.007(6) -0.001(6) -0.008(6)
C46 0.053(9) 0.053(9) 0.057(10) -0.010(8) -0.009(8) -0.011(8)
C47 0.038(7) 0.034(7) 0.058(10) -0.007(6) 0.001(7) -0.014(6)
C48 0.027(6) 0.028(6) 0.061(10) 0.003(6) 0.000(6) -0.006(5)
C49 0.046(9) 0.062(10) 0.052(10) 0.001(8) 0.002(7) -0.017(8)
Ca2 0.0334(13) 0.0262(12) 0.0439(16) -0.0003(11) -0.0073(11) -0.0110(11)
I2 0.0424(5) 0.0352(5) 0.0694(7) 0.0031(4) -0.0181(5) -0.0166(4)
O2 0.036(5) 0.062(7) 0.049(6) -0.002(5) -0.001(4) -0.017(5)
N5 0.030(5) 0.028(5) 0.042(6) -0.006(5) 0.005(5) -0.011(4)
N6 0.031(6) 0.033(6) 0.047(7) -0.005(5) 0.000(5) -0.007(5)
N7 0.042(6) 0.040(6) 0.051(7) 0.008(5) -0.012(6) -0.023(5)
N8 0.035(6) 0.031(6) 0.044(7) 0.000(5) -0.003(5) -0.015(5)
B2 0.058(10) 0.039(8) 0.031(8) 0.002(7) 0.002(7) -0.027(8)
C7 0.033(7) 0.040(7) 0.049(8) -0.006(6) -0.009(6) -0.020(6)
C8 0.024(7) 0.055(9) 0.071(11) -0.008(8) -0.002(7) -0.010(7)
C9 0.033(7) 0.039(8) 0.070(11) -0.010(7) 0.000(7) -0.013(6)
C10 0.035(7) 0.037(7) 0.037(8) 0.004(6) 0.005(6) -0.016(6)
C11 0.052(9) 0.045(8) 0.049(9) -0.008(7) -0.007(7) -0.022(7)
C12 0.050(9) 0.039(8) 0.064(10) -0.011(7) -0.001(7) -0.025(7)
C51 0.055(12) 0.23(3) 0.061(14) 0.011(16) -0.004(10) -0.049(16)
C52 0.082(15) 0.19(3) 0.067(15) 0.035(16) -0.020(12) -0.064(17)
C53 0.054(12) 0.19(3) 0.068(15) 0.045(16) 0.009(10) -0.014(15)
C54 0.052(11) 0.19(3) 0.048(11) 0.024(13) -0.008(9) -0.054(14)
C61 0.029(6) 0.037(7) 0.049(9) -0.003(6) -0.013(6) -0.008(6)
C62 0.028(6) 0.041(7) 0.052(9) 0.003(6) 0.004(6) -0.016(6)
C63 0.047(8) 0.049(9) 0.057(10) 0.008(7) -0.006(7) -0.026(7)
C64 0.045(8) 0.041(8) 0.042(8) -0.003(6) -0.005(6) -0.019(6)
C65 0.049(9) 0.060(10) 0.052(10) 0.003(8) -0.011(7) -0.028(8)
C66 0.078(12) 0.075(12) 0.044(10) -0.004(8) -0.007(8) -0.041(10)
C67 0.068(10) 0.063(10) 0.039(9) 0.022(7) -0.020(7) -0.037(9)
C68 0.038(7) 0.035(7) 0.065(10) 0.015(7) -0.018(7) -0.014(6)
C69 0.076(12) 0.048(9) 0.084(13) 0.019(9) -0.034(10) -0.028(9)
C81 0.031(7) 0.033(7) 0.054(9) -0.001(6) -0.007(6) -0.018(6)
C82 0.049(9) 0.054(9) 0.066(11) 0.011(8) -0.005(8) -0.029(8)
C83 0.060(11) 0.098(15) 0.065(12) 0.036(11) -0.010(9) -0.036(10)
C84 0.062(10) 0.057(10) 0.059(11) 0.019(8) 0.000(8) -0.022(8)
C85 0.059(10) 0.035(7) 0.059(10) -0.004(7) 0.015(8) -0.025(7)
C86 0.087(13) 0.059(11) 0.071(13) 0.013(9) 0.026(10) -0.025(10)
C87 0.031(7) 0.029(7) 0.066(10) -0.001(7) 0.000(7) -0.011(6)
C88 0.047(8) 0.031(7) 0.051(9) -0.001(6) -0.008(7) -0.026(6)
C89 0.062(10) 0.046(9) 0.076(12) 0.008(8) -0.035(9) -0.021(8)
C91 0.052(9) 0.046(9) 0.058(11) -0.006(8) -0.003(8) -0.008(7)
C92 0.050(9) 0.081(13) 0.064(12) -0.012(9) -0.014(8) -0.024(9)
C93 0.046(9) 0.047(9) 0.077(12) 0.018(8) -0.021(8) -0.023(7)
C94 0.059(10) 0.071(11) 0.080(13) 0.025(10) -0.017(9) -0.043(9)
C95 0.043(9) 0.093(13) 0.057(11) -0.005(9) 0.002(7) -0.041(9)
C96 0.043(8) 0.037(8) 0.082(12) 0.003(8) 0.003(8) -0.018(7)
C97 0.067(11) 0.064(11) 0.069(12) 0.013(9) -0.026(9) -0.025(9)

loop_
_atom_type_symbol
_atom_type_description
_atom_type_scat_dispersion_real
_atom_type_scat_dispersion_imag
_atom_type_scat_source
C C 0.0033 0.0016 'International Tables Vol C Tables 4.2.6.8 and 6.1.1.4'
H H 0.0000 0.0000 'International Tables Vol C Tables 4.2.6.8 and 6.1.1.4'
N N 0.0061 0.0033 'International Tables Vol C Tables 4.2.6.8 and 6.1.1.4'
O O 0.0106 0.0060 'International Tables Vol C Tables 4.2.6.8 and 6.1.1.4'
B B 0.0013 0.0007 'International Tables Vol C Tables 4.2.6.8 and 6.1.1.4'
Ca Ca 0.2262 0.3064 'International Tables Vol C Tables 4.2.6.8 and 6.1.1.4'
I I -0.4742 1.8119 'International Tables Vol C Tables 4.2.6.8 and 6.1.1.4'

loop_
_geom_angle_atom_site_label_1
_geom_angle_atom_site_label_2
_geom_angle_atom_site_label_3
_geom_angle
_geom_angle_site_symmetry_1
_geom_angle_site_symmetry_3
O1 Ca1 C4 105.8(4) . .
O1 Ca1 C1 96.8(4) . .
C4 Ca1 C1 80.6(4) . .
O1 Ca1 I1 95.2(3) . .
C4 Ca1 I1 158.6(4) . .
C1 Ca1 I1 101.5(3) . .
O1 Ca1 B1 140.6(4) . .
C4 Ca1 B1 51.6(4) . .
C1 Ca1 B1 52.3(5) . .
I1 Ca1 B1 112.9(3) . .
O1 Ca1 I1 98.0(3) . 2_566
C4 Ca1 I1 88.3(3) . 2_566
C1 Ca1 I1 163.4(3) . 2_566
I1 Ca1 I1 84.58(7) . 2_566
B1 Ca1 I1 111.2(3) . 2_566
Ca1 I1 Ca1 95.42(7) . 2_566
C34 O1 C31 106.8(17) . .
C34 O1 Ca1 123.9(15) . .
C31 O1 Ca1 127.7(10) . .
C1 N1 C3 111.4(11) . .
C1 N1 B1 121.1(11) . .
C3 N1 B1 127.5(12) . .
C1 N2 C2 110.2(12) . .
C1 N2 C21 123.6(12) . .
C2 N2 C21 125.9(12) . .
C4 N3 C5 111.1(12) . .
C4 N3 B1 122.3(12) . .
C5 N3 B1 126.6(13) . .
C4 N4 C6 111.7(13) . .
C4 N4 C41 125.0(12) . .
C6 N4 C41 123.2(11) . .
N3 B1 N1 109.9(11) . .
N3 B1 Ca1 78.9(8) . .
N1 B1 Ca1 79.3(8) . .
N1 C1 N2 104.0(11) . .
N1 C1 Ca1 107.3(8) . .
N2 C1 Ca1 148.4(10) . .
C3 C2 N2 108.3(13) . .
C2 C3 N1 106.0(13) . .
N4 C4 N3 104.9(12) . .
N4 C4 Ca1 147.7(11) . .
N3 C4 Ca1 106.8(8) . .
N3 C5 C6 106.0(14) . .
N4 C6 C5 106.2(13) . .
C28 C21 C22 120.4(13) . .
C28 C21 N2 120.6(12) . .
C22 C21 N2 119.0(13) . .
C24 C22 C21 117.1(12) . .
C24 C22 C23 122.2(13) . .
C21 C22 C23 120.6(13) . .
C25 C24 C22 123.3(13) . .
C24 C25 C27 117.3(14) . .
C24 C25 C26 122.1(14) . .
C27 C25 C26 120.4(14) . .
C28 C27 C25 122.5(14) . .
C27 C28 C21 119.1(13) . .
C27 C28 C29 121.6(14) . .
C21 C28 C29 119.2(14) . .
O1 C31 C32 101(2) . .
C33 C32 C31 107(3) . .
C32 C33 C34 116(3) . .
C33 C34 O1 108(3) . .
C48 C41 C42 123.2(14) . .
C48 C41 N4 120.8(12) . .
C42 C41 N4 115.9(12) . .
C44 C42 C41 115.3(13) . .
C44 C42 C43 122.0(14) . .
C41 C42 C43 122.6(15) . .
C45 C44 C42 123.8(14) . .
C44 C45 C47 117.0(14) . .
C44 C45 C46 122.1(14) . .
C47 C45 C46 120.9(14) . .
C48 C47 C45 122.7(13) . .
C41 C48 C47 117.9(13) . .
C41 C48 C49 120.3(14) . .
C47 C48 C49 121.7(13) . .
O2 Ca2 C10 101.9(4) . .
O2 Ca2 C7 101.2(4) . .
C10 Ca2 C7 80.5(4) . .
O2 Ca2 I2 92.7(3) . .
C10 Ca2 I2 164.9(3) . .
C7 Ca2 I2 100.3(3) . .
O2 Ca2 I2 95.9(2) . 2_565
C10 Ca2 I2 88.9(3) . 2_565
C7 Ca2 I2 161.4(3) . 2_565
I2 Ca2 I2 86.07(7) . 2_565
O2 Ca2 B2 139.6(4) . .
C10 Ca2 B2 51.3(4) . .
C7 Ca2 B2 50.6(4) . .
I2 Ca2 B2 117.9(3) . .
I2 Ca2 B2 111.0(3) 2_565 .
Ca2 I2 Ca2 93.93(7) . 2_565
C51 O2 C54 108.5(14) . .
C51 O2 Ca2 124.2(10) . .
C54 O2 Ca2 126.3(10) . .
C7 N5 C9 108.7(12) . .
C7 N5 B2 121.8(11) . .
C9 N5 B2 129.5(12) . .
C7 N6 C8 111.5(12) . .
C7 N6 C61 121.7(11) . .
C8 N6 C61 126.7(11) . .
C10 N7 C11 111.1(12) . .
C10 N7 B2 120.0(11) . .
C11 N7 B2 129.0(13) . .
C12 N8 C10 111.3(11) . .
C12 N8 C81 124.3(11) . .
C10 N8 C81 124.3(11) . .
N5 B2 N7 110.8(11) . .
N5 B2 Ca2 79.9(7) . .
N7 B2 Ca2 78.2(8) . .
N5 C7 N6 104.7(11) . .
N5 C7 Ca2 107.6(8) . .
N6 C7 Ca2 147.1(10) . .
C9 C8 N6 104.8(12) . .
C8 C9 N5 110.3(13) . .
N7 C10 N8 104.1(11) . .
N7 C10 Ca2 110.1(8) . .
N8 C10 Ca2 145.5(9) . .
C12 C11 N7 107.2(13) . .
C11 C12 N8 106.3(12) . .
O2 C51 C52 108.6(18) . .
C51 C52 C53 101.8(17) . .
C54 C53 C52 105.8(17) . .
O2 C54 C53 106.9(15) . .
C62 C61 N6 120.6(13) . .
C62 C61 C68 121.0(13) . .
N6 C61 C68 118.3(12) . .
C61 C62 C64 120.1(13) . .
C61 C62 C63 120.5(13) . .
C64 C62 C63 119.4(13) . .
C62 C64 C65 120.7(14) . .
C67 C65 C64 118.8(14) . .
C67 C65 C66 119.6(15) . .
C64 C65 C66 121.6(15) . .
C65 C67 C68 122.8(14) . .
C67 C68 C61 116.5(13) . .
C67 C68 C69 122.8(14) . .
C61 C68 C69 120.7(14) . .
C88 C81 C82 121.0(13) . .
C88 C81 N8 122.5(12) . .
C82 C81 N8 116.5(11) . .
C84 C82 C81 116.9(14) . .
C84 C82 C83 121.6(15) . .
C81 C82 C83 121.4(14) . .
C85 C84 C82 123.0(16) . .
C84 C85 C87 117.3(14) . .
C84 C85 C86 121.7(16) . .
C87 C85 C86 121.0(16) . .
C88 C87 C85 122.0(13) . .
C81 C88 C87 119.8(13) . .
C81 C88 C89 119.4(14) . .
C87 C88 C89 120.7(14) . .
C92 C91 C96 116.4(16) . .
C92 C91 C97 121.8(16) . .
C96 C91 C97 121.8(16) . .
C91 C92 C93 122.6(17) . .
C94 C93 C92 118.5(16) . .
C95 C94 C93 121.6(16) . .
C94 C95 C96 119.1(17) . .
C95 C96 C91 121.9(15) . .

loop_
_geom_bond_atom_site_label_1
_geom_bond_atom_site_label_2
_geom_bond_distance
_geom_bond_site_symmetry_2
Ca1 O1 2.309(11) .
Ca1 C4 2.562(14) .
Ca1 C1 2.562(13) .
Ca1 I1 3.094(3) .
Ca1 B1 3.134(19) .
Ca1 I1 3.159(3) 2_566
I1 Ca1 3.159(3) 2_566
O1 C34 1.39(2) .
O1 C31 1.46(2) .
N1 C1 1.359(17) .
N1 C3 1.376(18) .
N1 B1 1.58(2) .
N2 C1 1.363(16) .
N2 C2 1.367(18) .
N2 C21 1.427(18) .
N3 C4 1.343(18) .
N3 C5 1.360(18) .
N3 B1 1.55(2) .
N4 C4 1.332(17) .
N4 C6 1.354(19) .
N4 C41 1.471(18) .
C2 C3 1.34(2) .
C5 C6 1.37(2) .
C21 C28 1.41(2) .
C21 C22 1.426(19) .
C22 C24 1.40(2) .
C22 C23 1.49(2) .
C24 C25 1.39(2) .
C25 C27 1.40(2) .
C25 C26 1.50(2) .
C27 C28 1.38(2) .
C28 C29 1.509(19) .
C31 C32 1.56(4) .
C32 C33 1.23(5) .
C33 C34 1.36(5) .
C41 C48 1.358(19) .
C41 C42 1.43(2) .
C42 C44 1.40(2) .
C42 C43 1.48(2) .
C44 C45 1.38(2) .
C45 C47 1.40(2) .
C45 C46 1.52(2) .
C47 C48 1.39(2) .
C48 C49 1.51(2) .
Ca2 O2 2.302(11) .
Ca2 C10 2.518(14) .
Ca2 C7 2.581(13) .
Ca2 I2 3.107(3) .
Ca2 I2 3.158(3) 2_565
Ca2 B2 3.172(17) .
I2 Ca2 3.158(3) 2_565
O2 C51 1.42(2) .
O2 C54 1.44(2) .
N5 C7 1.366(17) .
N5 C9 1.373(17) .
N5 B2 1.51(2) .
N6 C7 1.370(17) .
N6 C8 1.381(18) .
N6 C61 1.428(18) .
N7 C10 1.350(17) .
N7 C11 1.370(18) .
N7 B2 1.573(18) .
N8 C12 1.366(18) .
N8 C10 1.367(16) .
N8 C81 1.451(17) .
C8 C9 1.34(2) .
C11 C12 1.35(2) .
C51 C52 1.46(3) .
C52 C53 1.53(3) .
C53 C54 1.47(3) .
C61 C62 1.375(19) .
C61 C68 1.43(2) .
C62 C64 1.39(2) .
C62 C63 1.54(2) .
C64 C65 1.39(2) .
C65 C67 1.38(2) .
C65 C66 1.50(2) .
C67 C68 1.40(2) .
C68 C69 1.51(2) .
C81 C88 1.371(18) .
C81 C82 1.41(2) .
C82 C84 1.40(2) .
C82 C83 1.50(2) .
C84 C85 1.38(2) .
C85 C87 1.39(2) .
C85 C86 1.49(2) .
C87 C88 1.37(2) .
C88 C89 1.52(2) .
C91 C92 1.38(2) .
C91 C96 1.41(2) .
C91 C97 1.46(2) .
C92 C93 1.40(2) .
C93 C94 1.37(3) .
C94 C95 1.37(2) .
C95 C96 1.39(2) .
